data_4348843
loop_
_publ_author_name
'Li, Yan'
'Chan, Yuk-Chi'
'Li, Yongxin'
'Purushothaman, Indu'
'De, Susmita'
'Parameswaran, Pattiyil'
'So, Cheuk-Wai'

_publ_section_title
;
 Synthesis of a Bent 2-Silaallene with a Perturbed Electronic Structure
 from a Cyclic Alkyl(amino) Carbene-Diiodosilylene.
;
_journal_issue 17
_journal_name_full 'Inorganic chemistry'
_journal_page_first 9091
_journal_page_last 9098
_journal_paper_doi 10.1021/acs.inorgchem.6b01716
_journal_volume 55
_journal_year 2016
_chemical_formula_sum 'C23 H40 I2 N2 Si2'
_chemical_formula_weight 654.55
_space_group_crystal_system monoclinic
_space_group_IT_number 14
_space_group_name_Hall '-P 2yn'
_space_group_name_H-M_alt 'P 1 21/n 1'
_atom_sites_solution_hydrogens geom
_cell_angle_alpha 90
_cell_angle_beta 90.888(4)
_cell_angle_gamma 90
_cell_formula_units_Z 4
_cell_length_a 10.0645(19)
_cell_length_b 17.697(3)
_cell_length_c 15.512(3)
_cell_measurement_reflns_used 4078
_cell_measurement_temperature 103.(2)
_cell_measurement_theta_max 25.2802
_cell_measurement_theta_min 2.3017
_cell_volume 2762.5(9)
_computing_cell_refinement 'SAINT V8.34A (Bruker AXS Inc., 2013)'
_computing_data_collection 'APEX3 (Bruker AXS Inc., 2015)'
_computing_data_reduction 'SAINT V8.34A (Bruker AXS Inc., 2013)'
_computing_molecular_graphics 'XP (Bruker AXS Inc., 2015)'
_computing_publication_material 'APEX3 (Bruker AXS Inc., 2015)'
_computing_structure_refinement 'SHELXL-2014/7 (Sheldrick, 2014)'
_computing_structure_solution 'XS, VERSION 2013/1'
_diffrn_ambient_temperature 103.(2)
_diffrn_detector_area_resol_mean 8.3333
_diffrn_measured_fraction_theta_full 0.998
_diffrn_measured_fraction_theta_max 0.998
_diffrn_measurement_device_type 'CCD area detector'
_diffrn_measurement_method 'phi and omega scans'
_diffrn_radiation_monochromator graphite
_diffrn_radiation_type MoK\a
_diffrn_radiation_wavelength 0.71073
_diffrn_reflns_av_R_equivalents 0.1513
_diffrn_reflns_av_unetI/netI 0.1191
_diffrn_reflns_limit_h_max 13
_diffrn_reflns_limit_h_min -14
_diffrn_reflns_limit_k_max 25
_diffrn_reflns_limit_k_min -25
_diffrn_reflns_limit_l_max 22
_diffrn_reflns_limit_l_min -22
_diffrn_reflns_number 46579
_diffrn_reflns_theta_full 31.12
_diffrn_reflns_theta_max 31.12
_diffrn_reflns_theta_min 1.75
_diffrn_source 'fine-focus sealed tube'
_diffrn_source_type 'Bruker KappaCCD'
_exptl_absorpt_coefficient_mu 2.376
_exptl_absorpt_correction_T_max 0.52
_exptl_absorpt_correction_T_min 0.31
_exptl_absorpt_correction_type multi-scan
_exptl_absorpt_process_details
;
SADABS-2014/5 - Bruker AXS area detector scaling and absorption correction
;
_exptl_crystal_colour orange
_exptl_crystal_density_diffrn 1.574
_exptl_crystal_density_method 'not measured'
_exptl_crystal_description block
_exptl_crystal_F_000 1304
_exptl_crystal_size_max 0.420
_exptl_crystal_size_mid 0.400
_exptl_crystal_size_min 0.320
_refine_diff_density_max 1.087
_refine_diff_density_min -1.831
_refine_ls_extinction_method none
_refine_ls_goodness_of_fit_ref 0.996
_refine_ls_hydrogen_treatment constr
_refine_ls_matrix_type full
_refine_ls_number_parameters 273
_refine_ls_number_reflns 8888
_refine_ls_number_restraints 0
_refine_ls_restrained_S_all 0.996
_refine_ls_R_factor_all 0.0992
_refine_ls_R_factor_gt 0.0599
_refine_ls_shift/su_max 0.000
_refine_ls_shift/su_mean 0.000
_refine_ls_structure_factor_coef Fsqd
_refine_ls_weighting_details 'w=1/[\s^2^(Fo^2^)+(0.0655P)^2^] where P=(Fo^2^+2Fc^2^)/3'
_refine_ls_weighting_scheme calc
_refine_ls_wR_factor_gt 0.1400
_refine_ls_wR_factor_ref 0.1746
_reflns_number_gt 5787
_reflns_number_total 8888
_reflns_threshold_expression 'I > 2\s(I)'
_cod_data_source_file ic6b01716_si_001.cif
_cod_data_source_block I
_cod_depositor_comments
;
The following automatic conversions were performed:

data item '_exptl_absorpt_correction_type' value 'Multi-Scan' was
changed to 'multi-scan' in accordance with the
/home/saulius/struct/COD-crude-data/automatic-downloads/DataCite-retrospective/ACS/depositions/lib/dictionaries/cif_core.dic
dictionary named 'cif_core.dic' version 2.4.2 last updated on
2011-04-26.

Automatic conversion script
Id: cif_fix_values 6909 2019-04-08 15:41:33Z antanas 
;
_cod_database_code 4348843

loop_
_space_group_symop_operation_xyz
'x, y, z'
'-x+1/2, y+1/2, -z+1/2'
'-x, -y, -z'
'x-1/2, -y-1/2, z-1/2'

loop_
_atom_site_type_symbol
_atom_site_label
_atom_site_fract_x
_atom_site_fract_y
_atom_site_fract_z
_atom_site_U_iso_or_equiv
_atom_site_adp_type
_atom_site_calc_flag
_atom_site_refinement_flags_adp
_atom_site_refinement_flags_posn
_atom_site_occupancy
C C1 0.0958(5) 0.1582(3) 0.1391(3) 0.0146(9) Uani d . . 1
C C2 0.0638(5) 0.1770(3) 0.0454(3) 0.0161(9) Uani d . . 1
C C3 -0.0600(5) 0.2267(3) 0.0539(3) 0.0207(10) Uani d . . 1
H H3A -0.1205 0.2193 0.0037 0.025 Uiso calc U R 1
H H3B -0.0345 0.2807 0.0567 0.025 Uiso calc U R 1
C C4 -0.1288(5) 0.2030(3) 0.1373(3) 0.0170(9) Uani d . . 1
C C5 0.0297(6) 0.1022(3) -0.0016(3) 0.0274(12) Uani d . . 1
H H5A 0.1111 0.0726 -0.0091 0.041 Uiso calc U R 1
H H5B -0.0102 0.1134 -0.0582 0.041 Uiso calc U R 1
H H5C -0.0333 0.0731 0.0327 0.041 Uiso calc U R 1
C C6 0.1703(5) 0.2179(3) -0.0046(3) 0.0241(11) Uani d . . 1
H H6A 0.1915 0.2659 0.024 0.036 Uiso calc U R 1
H H6B 0.1379 0.2278 -0.0634 0.036 Uiso calc U R 1
H H6C 0.2504 0.1865 -0.0066 0.036 Uiso calc U R 1
C C7 -0.2383(5) 0.1444(3) 0.1252(4) 0.0227(11) Uani d . . 1
H H7A -0.266 0.1258 0.1817 0.034 Uiso calc U R 1
H H7B -0.205 0.1021 0.0909 0.034 Uiso calc U R 1
H H7C -0.3145 0.1675 0.0953 0.034 Uiso calc U R 1
C C8 -0.1849(5) 0.2704(3) 0.1838(3) 0.0214(10) Uani d . . 1
H H8A -0.2627 0.2895 0.1519 0.032 Uiso calc U R 1
H H8B -0.1172 0.3102 0.1877 0.032 Uiso calc U R 1
H H8C -0.211 0.2554 0.2419 0.032 Uiso calc U R 1
C C9 -0.0274(4) 0.1456(2) 0.2759(3) 0.0107(8) Uani d . . 1
C C10 -0.0715(5) 0.0722(3) 0.2936(3) 0.0152(9) Uani d . . 1
C C11 -0.0766(5) 0.0084(3) 0.2281(3) 0.0194(10) Uani d . . 1
H H11 -0.0576 0.0297 0.1699 0.023 Uiso calc U R 1
C C12 0.0311(6) -0.0504(3) 0.2510(4) 0.0238(11) Uani d . . 1
H H12A 0.1184 -0.0259 0.252 0.036 Uiso calc U R 1
H H12B 0.03 -0.0907 0.2076 0.036 Uiso calc U R 1
H H12C 0.0133 -0.072 0.3078 0.036 Uiso calc U R 1
C C13 -0.2120(6) -0.0302(3) 0.2245(4) 0.0325(14) Uani d . . 1
H H13A -0.23 -0.0535 0.2804 0.049 Uiso calc U R 1
H H13B -0.2123 -0.0691 0.1796 0.049 Uiso calc U R 1
H H13C -0.2809 0.0074 0.2112 0.049 Uiso calc U R 1
C C14 -0.1049(5) 0.0566(3) 0.3782(3) 0.0201(10) Uani d . . 1
H H14 -0.1371 0.0077 0.392 0.024 Uiso calc U R 1
C C15 -0.0927(5) 0.1101(3) 0.4434(3) 0.0200(10) Uani d . . 1
H H15 -0.1189 0.0985 0.5005 0.024 Uiso calc U R 1
C C16 -0.0422(5) 0.1798(3) 0.4241(3) 0.0195(10) Uani d . . 1
H H16 -0.0301 0.2156 0.4692 0.023 Uiso calc U R 1
C C17 -0.0083(4) 0.2000(3) 0.3414(3) 0.0140(9) Uani d . . 1
C C18 0.0573(5) 0.2767(3) 0.3276(3) 0.0161(9) Uani d . . 1
H H18 0.0713 0.2843 0.2645 0.019 Uiso calc U R 1
C C19 0.1920(5) 0.2777(3) 0.3742(4) 0.0231(11) Uani d . . 1
H H19A 0.2386 0.3248 0.3609 0.035 Uiso calc U R 1
H H19B 0.2452 0.2346 0.3552 0.035 Uiso calc U R 1
H H19C 0.1787 0.2743 0.4366 0.035 Uiso calc U R 1
C C20 -0.0278(5) 0.3413(3) 0.3614(4) 0.0248(11) Uani d . . 1
H H20A -0.0303 0.3388 0.4245 0.037 Uiso calc U R 1
H H20B -0.1183 0.3368 0.3377 0.037 Uiso calc U R 1
H H20C 0.0104 0.3897 0.3438 0.037 Uiso calc U R 1
C C21 0.2738(5) 0.0717(3) 0.4695(3) 0.0246(11) Uani d . . 1
H H21A 0.2677 0.1257 0.4827 0.037 Uiso calc U R 1
H H21B 0.3256 0.0461 0.5148 0.037 Uiso calc U R 1
H H21C 0.1843 0.0499 0.4663 0.037 Uiso calc U R 1
C C22 0.3924(7) -0.0446(3) 0.3520(5) 0.0361(15) Uani d . . 1
H H22A 0.3087 -0.0729 0.3533 0.054 Uiso calc U R 1
H H22B 0.4505 -0.0613 0.3996 0.054 Uiso calc U R 1
H H22C 0.4363 -0.0538 0.297 0.054 Uiso calc U R 1
C C23 0.5213(5) 0.1082(4) 0.3697(4) 0.0306(13) Uani d . . 1
H H23A 0.5744 0.0942 0.3197 0.046 Uiso calc U R 1
H H23B 0.5685 0.0934 0.4228 0.046 Uiso calc U R 1
H H23C 0.507 0.163 0.3697 0.046 Uiso calc U R 1
I I1 0.36489(4) 0.04070(2) 0.07909(2) 0.02955(12) Uani d . . 1
I I2 0.39257(3) 0.24686(2) 0.17257(2) 0.02278(11) Uani d . . 1
N N1 -0.0090(4) 0.1680(2) 0.1863(2) 0.0108(7) Uani d . . 1
N N2 0.2583(4) 0.0925(2) 0.2838(3) 0.0175(8) Uani d . . 1
Si Si1 0.26532(13) 0.12561(7) 0.18902(9) 0.0135(3) Uani d . . 1
Si Si2 0.35717(14) 0.05877(8) 0.36355(9) 0.0171(3) Uani d . . 1

loop_
_atom_site_aniso_label
_atom_site_aniso_U_11
_atom_site_aniso_U_22
_atom_site_aniso_U_33
_atom_site_aniso_U_12
_atom_site_aniso_U_13
_atom_site_aniso_U_23
C1 0.013(2) 0.015(2) 0.016(2) -0.0014(16) 0.0015(17) 0.0001(17)
C2 0.017(2) 0.019(2) 0.012(2) -0.0007(17) 0.0025(18) 0.0028(18)
C3 0.017(2) 0.027(3) 0.017(2) 0.0027(19) -0.005(2) 0.003(2)
C4 0.012(2) 0.020(2) 0.019(2) 0.0021(17) -0.0042(18) -0.0020(19)
C5 0.032(3) 0.036(3) 0.013(2) 0.003(2) -0.005(2) -0.005(2)
C6 0.021(3) 0.032(3) 0.019(3) 0.003(2) 0.005(2) 0.010(2)
C7 0.017(2) 0.027(3) 0.023(3) -0.003(2) -0.007(2) 0.001(2)
C8 0.017(2) 0.025(2) 0.023(3) 0.0031(19) 0.001(2) -0.003(2)
C9 0.0071(18) 0.0127(19) 0.012(2) -0.0015(15) 0.0024(16) -0.0017(16)
C10 0.016(2) 0.014(2) 0.016(2) -0.0013(16) 0.0046(18) -0.0019(17)
C11 0.025(3) 0.014(2) 0.019(3) -0.0072(18) 0.002(2) 0.0004(19)
C12 0.030(3) 0.012(2) 0.029(3) -0.001(2) -0.003(2) 0.000(2)
C13 0.033(3) 0.024(3) 0.040(4) -0.016(2) -0.004(3) 0.001(3)
C14 0.020(2) 0.022(2) 0.019(2) -0.0032(19) 0.006(2) 0.005(2)
C15 0.022(2) 0.025(2) 0.014(2) 0.0022(19) 0.0045(19) 0.004(2)
C16 0.015(2) 0.025(3) 0.019(2) 0.0035(18) 0.0031(19) -0.007(2)
C17 0.0096(19) 0.017(2) 0.016(2) 0.0036(16) 0.0043(17) -0.0012(18)
C18 0.014(2) 0.017(2) 0.017(2) 0.0040(17) 0.0012(18) -0.0035(18)
C19 0.023(3) 0.024(3) 0.022(3) -0.004(2) -0.003(2) -0.005(2)
C20 0.022(3) 0.019(2) 0.033(3) 0.0017(19) 0.003(2) -0.006(2)
C21 0.019(2) 0.036(3) 0.019(3) 0.004(2) 0.001(2) 0.005(2)
C22 0.042(4) 0.025(3) 0.040(4) 0.003(3) -0.013(3) -0.001(3)
C23 0.019(3) 0.041(3) 0.031(3) -0.005(2) -0.007(2) 0.007(3)
I1 0.0409(2) 0.02395(19) 0.0242(2) 0.01762(15) 0.01427(16) 0.00353(14)
I2 0.01882(17) 0.02261(19) 0.0270(2) -0.00579(12) 0.00295(14) 0.00477(13)
N1 0.0085(16) 0.0107(16) 0.0133(18) -0.0001(13) -0.0007(14) 0.0011(14)
N2 0.0154(19) 0.019(2) 0.018(2) 0.0003(15) 0.0009(16) 0.0017(16)
Si1 0.0104(6) 0.0147(6) 0.0154(6) 0.0034(4) 0.0035(5) 0.0020(5)
Si2 0.0167(6) 0.0196(6) 0.0150(7) 0.0030(5) -0.0002(5) 0.0029(5)

loop_
_atom_type_symbol
_atom_type_description
_atom_type_scat_dispersion_real
_atom_type_scat_dispersion_imag
_atom_type_scat_source
C C 0.0033 0.0016 'International Tables Vol C Tables 4.2.6.8 and 6.1.1.4'
H H 0.0000 0.0000 'International Tables Vol C Tables 4.2.6.8 and 6.1.1.4'
I I -0.4742 1.8119 'International Tables Vol C Tables 4.2.6.8 and 6.1.1.4'
N N 0.0061 0.0033 'International Tables Vol C Tables 4.2.6.8 and 6.1.1.4'
Si Si 0.0817 0.0704 'International Tables Vol C Tables 4.2.6.8 and 6.1.1.4'

loop_
_geom_angle_atom_site_label_1
_geom_angle_atom_site_label_2
_geom_angle_atom_site_label_3
_geom_angle
N1 C1 C2 110.2(4)
N1 C1 Si1 121.8(4)
C2 C1 Si1 128.0(3)
C6 C2 C1 116.8(4)
C6 C2 C3 110.6(4)
C1 C2 C3 101.7(4)
C6 C2 C5 108.7(4)
C1 C2 C5 107.8(4)
C3 C2 C5 111.0(4)
C2 C3 C4 107.1(4)
C2 C3 H3A 110.3
C4 C3 H3A 110.3
C2 C3 H3B 110.3
C4 C3 H3B 110.3
H3A C3 H3B 108.6
C8 C4 C7 108.8(4)
C8 C4 C3 111.3(4)
C7 C4 C3 114.7(4)
C8 C4 N1 112.1(4)
C7 C4 N1 110.2(4)
C3 C4 N1 99.5(4)
C2 C5 H5A 109.5
C2 C5 H5B 109.5
H5A C5 H5B 109.5
C2 C5 H5C 109.5
H5A C5 H5C 109.5
H5B C5 H5C 109.5
C2 C6 H6A 109.5
C2 C6 H6B 109.5
H6A C6 H6B 109.5
C2 C6 H6C 109.5
H6A C6 H6C 109.5
H6B C6 H6C 109.5
C4 C7 H7A 109.5
C4 C7 H7B 109.5
H7A C7 H7B 109.5
C4 C7 H7C 109.5
H7A C7 H7C 109.5
H7B C7 H7C 109.5
C4 C8 H8A 109.5
C4 C8 H8B 109.5
H8A C8 H8B 109.5
C4 C8 H8C 109.5
H8A C8 H8C 109.5
H8B C8 H8C 109.5
C10 C9 C17 122.2(4)
C10 C9 N1 118.9(4)
C17 C9 N1 118.8(4)
C14 C10 C9 116.9(4)
C14 C10 C11 118.5(4)
C9 C10 C11 124.5(4)
C10 C11 C13 112.2(5)
C10 C11 C12 109.4(4)
C13 C11 C12 109.4(4)
C10 C11 H11 108.6
C13 C11 H11 108.6
C12 C11 H11 108.6
C11 C12 H12A 109.5
C11 C12 H12B 109.5
H12A C12 H12B 109.5
C11 C12 H12C 109.5
H12A C12 H12C 109.5
H12B C12 H12C 109.5
C11 C13 H13A 109.5
C11 C13 H13B 109.5
H13A C13 H13B 109.5
C11 C13 H13C 109.5
H13A C13 H13C 109.5
H13B C13 H13C 109.5
C10 C14 C15 122.2(5)
C10 C14 H14 118.9
C15 C14 H14 118.9
C16 C15 C14 118.9(5)
C16 C15 H15 120.5
C14 C15 H15 120.5
C15 C16 C17 122.4(5)
C15 C16 H16 118.8
C17 C16 H16 118.8
C16 C17 C9 117.3(4)
C16 C17 C18 118.4(4)
C9 C17 C18 124.1(4)
C20 C18 C17 111.8(4)
C20 C18 C19 109.1(4)
C17 C18 C19 109.0(4)
C20 C18 H18 109.0
C17 C18 H18 109.0
C19 C18 H18 109.0
C18 C19 H19A 109.5
C18 C19 H19B 109.5
H19A C19 H19B 109.5
C18 C19 H19C 109.5
H19A C19 H19C 109.5
H19B C19 H19C 109.5
C18 C20 H20A 109.5
C18 C20 H20B 109.5
H20A C20 H20B 109.5
C18 C20 H20C 109.5
H20A C20 H20C 109.5
H20B C20 H20C 109.5
Si2 C21 H21A 109.5
Si2 C21 H21B 109.5
H21A C21 H21B 109.5
Si2 C21 H21C 109.5
H21A C21 H21C 109.5
H21B C21 H21C 109.5
Si2 C22 H22A 109.5
Si2 C22 H22B 109.5
H22A C22 H22B 109.5
Si2 C22 H22C 109.5
H22A C22 H22C 109.5
H22B C22 H22C 109.5
Si2 C23 H23A 109.5
Si2 C23 H23B 109.5
H23A C23 H23B 109.5
Si2 C23 H23C 109.5
H23A C23 H23C 109.5
H23B C23 H23C 109.5
C1 N1 C9 127.8(4)
C1 N1 C4 114.2(4)
C9 N1 C4 117.9(4)
Si1 N2 Si2 141.0(3)
N2 Si1 C1 115.2(2)
N2 Si1 I1 115.82(16)
C1 Si1 I1 105.39(15)
N2 Si1 I2 116.10(16)
C1 Si1 I2 98.69(14)
I1 Si1 I2 103.54(5)
N2 Si2 C21 109.5(2)
N2 Si2 C23 112.5(2)
C21 Si2 C23 107.8(3)
N2 Si2 C22 112.7(3)
C21 Si2 C22 106.9(3)
C23 Si2 C22 107.1(3)

loop_
_geom_bond_atom_site_label_1
_geom_bond_atom_site_label_2
_geom_bond_distance
C1 N1 1.304(6)
C1 C2 1.522(7)
C1 Si1 1.950(5)
C2 C6 1.516(7)
C2 C3 1.532(7)
C2 C5 1.547(7)
C3 C4 1.536(7)
C3 H3A 0.99
C3 H3B 0.99
C4 C8 1.509(7)
C4 C7 1.523(7)
C4 N1 1.544(6)
C5 H5A 0.98
C5 H5B 0.98
C5 H5C 0.98
C6 H6A 0.98
C6 H6B 0.98
C6 H6C 0.98
C7 H7A 0.98
C7 H7B 0.98
C7 H7C 0.98
C8 H8A 0.98
C8 H8B 0.98
C8 H8C 0.98
C9 C10 1.401(6)
C9 C17 1.411(6)
C9 N1 1.461(6)
C10 C14 1.388(7)
C10 C11 1.520(7)
C11 C13 1.524(7)
C11 C12 1.539(7)
C11 H11 1.0
C12 H12A 0.98
C12 H12B 0.98
C12 H12C 0.98
C13 H13A 0.98
C13 H13B 0.98
C13 H13C 0.98
C14 C15 1.389(7)
C14 H14 0.95
C15 C16 1.370(7)
C15 H15 0.95
C16 C17 1.378(7)
C16 H16 0.95
C17 C18 1.526(7)
C18 C20 1.526(7)
C18 C19 1.527(7)
C18 H18 1.0
C19 H19A 0.98
C19 H19B 0.98
C19 H19C 0.98
C20 H20A 0.98
C20 H20B 0.98
C20 H20C 0.98
C21 Si2 1.870(6)
C21 H21A 0.98
C21 H21B 0.98
C21 H21C 0.98
C22 Si2 1.873(6)
C22 H22A 0.98
C22 H22B 0.98
C22 H22C 0.98
C23 Si2 1.871(6)
C23 H23A 0.98
C23 H23B 0.98
C23 H23C 0.98
I1 Si1 2.4946(14)
I2 Si1 2.5140(14)
N2 Si1 1.585(4)
N2 Si2 1.686(4)
